data_2205642
loop_
_publ_author_name
'Jones, Peter G.'
'Ku\'s, Piotr'

_publ_section_title
;
 1,5-Dibromo-2,6-dimethylnaphthalene
;
_journal_issue 5
_journal_name_full 'Acta Crystallographica Section E'
_journal_page_first o1235
_journal_page_last o1236
_journal_paper_doi 10.1107/S1600536805008652
_journal_volume 61
_journal_year 2005
_chemical_formula_iupac 'C12 H10 Br2'
_chemical_formula_moiety 'C12 H10 Br2'
_chemical_formula_sum 'C12 H10 Br2'
_chemical_formula_weight 314.02
_chemical_name_systematic
;
1,5-Dibromo-2,6-dimethylnaphthalene
;
_space_group_IT_number 15
_symmetry_cell_setting monoclinic
_symmetry_space_group_name_Hall '-C 2yc'
_symmetry_space_group_name_H-M 'C 1 2/c 1'
_atom_sites_solution_hydrogens geom
_atom_sites_solution_primary direct
_atom_sites_solution_secondary difmap
_audit_creation_method SHELXL-97
_cell_angle_alpha 90.00
_cell_angle_beta 95.497(6)
_cell_angle_gamma 90.00
_cell_formula_units_Z 4
_cell_length_a 20.543(3)
_cell_length_b 4.0082(8)
_cell_length_c 12.813(2)
_cell_measurement_reflns_used 4270
_cell_measurement_temperature 133(2)
_cell_measurement_theta_max 30.65
_cell_measurement_theta_min 2.67
_cell_volume 1050.2(3)
_computing_cell_refinement 'SAINT (Bruker, 1998)'
_computing_data_collection 'SMART (Bruker, 1998)'
_computing_data_reduction SAINT
_computing_molecular_graphics 'XP (Siemens, 1994)'
_computing_publication_material SHELXL97
_computing_structure_refinement 'SHELXL97 (Sheldrick, 1997)'
_computing_structure_solution 'SHELXS97 (Sheldrick, 1990)'
_diffrn_ambient_temperature 133(2)
_diffrn_detector_area_resol_mean 8.192
_diffrn_measured_fraction_theta_full 0.999
_diffrn_measured_fraction_theta_max 0.998
_diffrn_measurement_device_type 'Bruker SMART 1000 CCD area-detector'
_diffrn_measurement_method '\f and \w'
_diffrn_radiation_monochromator graphite
_diffrn_radiation_source 'fine-focus sealed tube'
_diffrn_radiation_type MoK\a
_diffrn_radiation_wavelength 0.71073
_diffrn_reflns_av_R_equivalents 0.0284
_diffrn_reflns_av_sigmaI/netI 0.0226
_diffrn_reflns_limit_h_max 28
_diffrn_reflns_limit_h_min -28
_diffrn_reflns_limit_k_max 5
_diffrn_reflns_limit_k_min -5
_diffrn_reflns_limit_l_max 18
_diffrn_reflns_limit_l_min -18
_diffrn_reflns_number 8223
_diffrn_reflns_theta_full 30.00
_diffrn_reflns_theta_max 30.50
_diffrn_reflns_theta_min 1.99
_exptl_absorpt_coefficient_mu 7.672
_exptl_absorpt_correction_T_max 0.541
_exptl_absorpt_correction_T_min 0.383
_exptl_absorpt_correction_type multi-scan
_exptl_absorpt_process_details '(SADABS; Bruker, 1998)'
_exptl_crystal_colour colourless
_exptl_crystal_density_diffrn 1.986
_exptl_crystal_density_method 'not measured'
_exptl_crystal_description prism
_exptl_crystal_F_000 608
_exptl_crystal_size_max 0.22
_exptl_crystal_size_mid 0.11
_exptl_crystal_size_min 0.08
_refine_diff_density_max 0.476
_refine_diff_density_min -0.542
_refine_ls_extinction_method none
_refine_ls_goodness_of_fit_ref 1.081
_refine_ls_hydrogen_treatment constr
_refine_ls_matrix_type full
_refine_ls_number_parameters 65
_refine_ls_number_reflns 1597
_refine_ls_number_restraints 0
_refine_ls_restrained_S_all 1.081
_refine_ls_R_factor_all 0.0352
_refine_ls_R_factor_gt 0.0237
_refine_ls_shift/su_max 0.000
_refine_ls_shift/su_mean 0.000
_refine_ls_structure_factor_coef Fsqd
_refine_ls_weighting_details 'calc w = 1/[\s^2^(Fo^2^)+(0.0241P)^2^+1.2229P] where P = (Fo^2^+2Fc^2^)/3'
_refine_ls_weighting_scheme calc
_refine_ls_wR_factor_gt 0.0503
_refine_ls_wR_factor_ref 0.0537
_reflns_number_gt 1327
_reflns_number_total 1597
_reflns_threshold_expression I>2\s(I)
_cod_data_source_file bt6633.cif
_cod_data_source_block I
_cod_depositor_comments
;
The following automatic conversions were performed:
'_symmetry_cell_setting' value 'Monoclinic' changed to 'monoclinic'
according to '/home/saulius/struct/CIF-dictionaries/cif_core.dic'
dictionary named 'cif_core.dic' version 2.4.1 from 2010-06-29.

Automatic conversion script
Id: cif_fix_enum 1527 2010-12-29 10:47:43Z saulius 

The following automatic conversions were performed:

'_symmetry_cell_setting' value 'Monoclinic' changed to 'monoclinic'
according to /home/saulius/struct/CIF-dictionaries/cif_core.dic
dictionary named 'cif_core.dic' version 2.4.1 from 2010-06-29.

Automatic conversion script
Id: cif_fix_values 1715 2011-07-08 13:25:40Z adriana 
;
_cod_original_sg_symbol_H-M 'C 2/c'
_cod_database_code 2205642
_cod_database_fobs_code 2205642

loop_
_symmetry_equiv_pos_as_xyz
'x, y, z'
'-x, y, -z+1/2'
'x+1/2, y+1/2, z'
'-x+1/2, y+1/2, -z+1/2'
'-x, -y, -z'
'x, -y, z-1/2'
'-x+1/2, -y+1/2, -z'
'x+1/2, -y+1/2, z-1/2'

loop_
_atom_site_label
_atom_site_fract_x
_atom_site_fract_y
_atom_site_fract_z
_atom_site_U_iso_or_equiv
_atom_site_adp_type
_atom_site_calc_flag
_atom_site_refinement_flags
_atom_site_occupancy
_atom_site_type_symbol
Br 0.403872(9) 0.02330(5) 0.419784(15) 0.02029(7) Uani d . 1 Br
C1 0.34079(9) 0.2010(5) 0.50544(15) 0.0151(4) Uani d . 1 C
C2 0.36328(10) 0.3412(5) 0.60043(15) 0.0167(4) Uani d . 1 C
C3 0.31555(10) 0.4780(5) 0.66129(15) 0.0183(4) Uani d . 1 C
H3 0.3296 0.5794 0.7266 0.022 Uiso calc R 1 H
C4 0.24995(10) 0.4691(5) 0.62925(14) 0.0170(4) Uani d . 1 C
H4 0.2197 0.5639 0.6724 0.020 Uiso calc R 1 H
C5 0.22674(9) 0.3194(5) 0.53205(14) 0.0137(4) Uani d . 1 C
C6 0.43443(10) 0.3563(6) 0.64136(17) 0.0237(4) Uani d . 1 C
H6A 0.4518 0.1293 0.6504 0.028 Uiso calc R 1 H
H6B 0.4389 0.4722 0.7090 0.028 Uiso calc R 1 H
H6C 0.4589 0.4773 0.5913 0.028 Uiso calc R 1 H

loop_
_atom_site_aniso_label
_atom_site_aniso_U_11
_atom_site_aniso_U_22
_atom_site_aniso_U_33
_atom_site_aniso_U_12
_atom_site_aniso_U_13
_atom_site_aniso_U_23
Br 0.01682(10) 0.02422(12) 0.02071(10) 0.00378(9) 0.00631(7) 0.00021(9)
C1 0.0162(9) 0.0154(9) 0.0145(8) 0.0020(7) 0.0049(7) 0.0025(7)
C2 0.0173(9) 0.0180(10) 0.0147(8) -0.0016(7) 0.0008(7) 0.0033(7)
C3 0.0226(10) 0.0190(10) 0.0132(8) -0.0024(8) 0.0003(7) -0.0004(8)
C4 0.0200(9) 0.0177(10) 0.0138(8) -0.0013(8) 0.0047(7) -0.0001(7)
C5 0.0168(9) 0.0133(9) 0.0113(8) -0.0001(7) 0.0029(7) 0.0015(7)
C6 0.0191(10) 0.0279(12) 0.0233(10) -0.0003(9) -0.0021(8) -0.0005(9)

loop_
_atom_type_symbol
_atom_type_description
_atom_type_scat_dispersion_real
_atom_type_scat_dispersion_imag
_atom_type_scat_source
C C 0.0033 0.0016 'International Tables Vol C Tables 4.2.6.8 and 6.1.1.4'
H H 0.0000 0.0000 'International Tables Vol C Tables 4.2.6.8 and 6.1.1.4'
Br Br -0.2901 2.4595 'International Tables Vol C Tables 4.2.6.8 and 6.1.1.4'

loop_
_geom_angle_atom_site_label_1
_geom_angle_atom_site_label_2
_geom_angle_atom_site_label_3
_geom_angle_site_symmetry_1
_geom_angle_site_symmetry_3
_geom_angle
_geom_angle_publ_flag
C2 C1 C5 . 7_556 123.59(18) y
C2 C1 Br . . 118.01(15) y
C5 C1 Br 7_556 . 118.40(14) y
C1 C2 C3 . . 116.83(18) ?
C1 C2 C6 . . 123.74(19) ?
C3 C2 C6 . . 119.43(18) ?
C4 C3 C2 . . 122.41(18) ?
C3 C4 C5 . . 120.69(18) ?
C4 C5 C1 . 7_556 123.54(17) ?
C4 C5 C5 . 7_556 118.7(2) ?
C1 C5 C5 7_556 7_556 117.8(2) ?
C4 C3 H3 . . 118.8 ?
C2 C3 H3 . . 118.8 ?
C3 C4 H4 . . 119.7 ?
C5 C4 H4 . . 119.7 ?
C2 C6 H6A . . 109.5 ?
C2 C6 H6B . . 109.5 ?
H6A C6 H6B . . 109.5 ?
C2 C6 H6C . . 109.5 ?
H6A C6 H6C . . 109.5 ?
H6B C6 H6C . . 109.5 ?

loop_
_geom_bond_atom_site_label_1
_geom_bond_atom_site_label_2
_geom_bond_site_symmetry_2
_geom_bond_distance
_geom_bond_publ_flag
Br C1 . 1.9141(19) y
C1 C2 . 1.379(3) y
C1 C5 7_556 1.426(3) y
C2 C3 . 1.420(3) y
C2 C6 . 1.506(3) ?
C3 C4 . 1.371(3) y
C4 C5 . 1.423(3) y
C5 C5 7_556 1.431(4) y
C3 H3 . 0.9500 ?
C4 H4 . 0.9500 ?
C6 H6A . 0.9800 ?
C6 H6B . 0.9800 ?
C6 H6C . 0.9800 ?

loop_
_geom_torsion_atom_site_label_1
_geom_torsion_atom_site_label_2
_geom_torsion_atom_site_label_3
_geom_torsion_atom_site_label_4
_geom_torsion_site_symmetry_1
_geom_torsion_site_symmetry_4
_geom_torsion
C5 C1 C2 C3 7_556 . -1.6(3)
Br C1 C2 C3 . . 178.60(14)
C5 C1 C2 C6 7_556 . 178.6(2)
Br C1 C2 C6 . . -1.2(3)
C1 C2 C3 C4 . . 1.0(3)
C6 C2 C3 C4 . . -179.2(2)
C2 C3 C4 C5 . . 0.1(3)
C3 C4 C5 C1 . 7_556 179.39(19)
C3 C4 C5 C5 . 7_556 -0.5(3)
